data_7124898
loop_
_publ_author_name
'Sun, Yan-Qiong'
'Wan, Fang'
'Li, Xin-Xiong'
'Lin, Jian'
'Wu, Tao'
'Zheng, Shou-Tian'
'Bu, Xianhui'

_publ_section_title
;
 A lanthanide complex for metal encapsulations and anion exchanges.
;
_journal_issue 66
_journal_name_full 'Chemical communications (Cambridge, England)'
_journal_page_first 10125
_journal_page_last 10128
_journal_paper_doi 10.1039/c6cc05404h
_journal_volume 52
_journal_year 2016
_chemical_formula_sum 'C26 H20 Cl4 Hg2 N2 O5'
_chemical_formula_weight 983.42
_space_group_IT_number 15
_space_group_name_Hall '-C 2yc'
_space_group_name_H-M_alt 'C 1 2/c 1'
_symmetry_cell_setting monoclinic
_symmetry_space_group_name_H-M 'C 1 2/c 1'
_atom_sites_solution_hydrogens geom
_atom_sites_solution_primary direct
_atom_sites_solution_secondary difmap
_audit_creation_method SHELXL-97
_audit_update_record
;
2016-04-25 deposited with the CCDC.
2016-07-19 downloaded from the CCDC.
;
_cell_angle_alpha 90.00
_cell_angle_beta 123.951(2)
_cell_angle_gamma 90.00
_cell_formula_units_Z 4
_cell_length_a 20.250(3)
_cell_length_b 12.1502(17)
_cell_length_c 13.984(4)
_cell_measurement_reflns_used 5921
_cell_measurement_temperature 296(2)
_cell_measurement_theta_max 25.14
_cell_measurement_theta_min 2.07
_cell_volume 2854.1(10)
_computing_structure_refinement 'SHELXL-97 (Sheldrick, 1997)'
_computing_structure_solution 'SHELXS-97 (Sheldrick, 1990)'
_diffrn_ambient_temperature 296(2)
_diffrn_measured_fraction_theta_full 0.992
_diffrn_measured_fraction_theta_max 0.992
_diffrn_measurement_device_type 'R-AXIS RAPID'
_diffrn_measurement_method dtprofit.ref
_diffrn_radiation_monochromator graphite
_diffrn_radiation_source 'fine-focus sealed tube'
_diffrn_radiation_type MoK\a
_diffrn_radiation_wavelength 0.71073
_diffrn_reflns_av_R_equivalents 0.0223
_diffrn_reflns_av_sigmaI/netI 0.0296
_diffrn_reflns_limit_h_max 23
_diffrn_reflns_limit_h_min -24
_diffrn_reflns_limit_k_max 11
_diffrn_reflns_limit_k_min -14
_diffrn_reflns_limit_l_max 16
_diffrn_reflns_limit_l_min -14
_diffrn_reflns_number 5921
_diffrn_reflns_theta_full 25.14
_diffrn_reflns_theta_max 25.14
_diffrn_reflns_theta_min 2.07
_diffrn_standards_decay_% none
_diffrn_standards_interval_count none
_diffrn_standards_interval_time none
_diffrn_standards_number none
_exptl_absorpt_coefficient_mu 11.160
_exptl_absorpt_correction_T_max 0.410
_exptl_absorpt_correction_T_min 0.356
_exptl_absorpt_correction_type empirical
_exptl_absorpt_process_details 'SADABS (Sheldrick, 1996)'
_exptl_crystal_colour white
_exptl_crystal_density_diffrn 2.289
_exptl_crystal_density_method 'not measured'
_exptl_crystal_description block
_exptl_crystal_F_000 1832
_exptl_crystal_size_max 0.18
_exptl_crystal_size_mid 0.08
_exptl_crystal_size_min 0.08
_refine_diff_density_max 1.151
_refine_diff_density_min -1.496
_refine_diff_density_rms 0.216
_refine_ls_extinction_method none
_refine_ls_goodness_of_fit_ref 1.132
_refine_ls_hydrogen_treatment constr
_refine_ls_matrix_type full
_refine_ls_number_parameters 177
_refine_ls_number_reflns 2534
_refine_ls_number_restraints 0
_refine_ls_restrained_S_all 1.132
_refine_ls_R_factor_all 0.0419
_refine_ls_R_factor_gt 0.0331
_refine_ls_shift/su_max 0.000
_refine_ls_shift/su_mean 0.000
_refine_ls_structure_factor_coef Fsqd
_refine_ls_weighting_details 'calc w=1/[\s^2^(Fo^2^)+(0.0695P)^2^+7.8199P] where P=(Fo^2^+2Fc^2^)/3'
_refine_ls_weighting_scheme calc
_refine_ls_wR_factor_gt 0.0999
_refine_ls_wR_factor_ref 0.1152
_reflns_number_gt 2157
_reflns_number_total 2534
_reflns_threshold_expression >2sigma(I)
_cod_data_source_file c6cc05404h2.cif
_cod_data_source_block 1
_cod_depositor_comments
;
The following automatic conversions were performed:

data item '_symmetry_cell_setting' value 'Monoclinic' was changed to
'monoclinic' in accordance with the
/home/saulius/struct/COD-crude-data/automatic-downloads/DataCite-retrospective/RSC/depositions/lib/dictionaries/cif_core.dic
dictionary named 'cif_core.dic' version 2.4.2 last updated on
2011-04-26.

Automatic conversion script
Id: cif_fix_values 6909 2019-04-08 15:41:33Z antanas 
;
_cod_original_cell_volume 2854.0(9)
_cod_original_sg_symbol_H-M C2/c
_cod_database_code 7124898

loop_
_symmetry_equiv_pos_as_xyz
'x, y, z'
'-x, y, -z+1/2'
'x+1/2, y+1/2, z'
'-x+1/2, y+1/2, -z+1/2'
'-x, -y, -z'
'x, -y, z-1/2'
'-x+1/2, -y+1/2, -z'
'x+1/2, -y+1/2, z-1/2'

loop_
_atom_site_label
_atom_site_type_symbol
_atom_site_fract_x
_atom_site_fract_y
_atom_site_fract_z
_atom_site_U_iso_or_equiv
_atom_site_adp_type
_atom_site_occupancy
_atom_site_symmetry_multiplicity
_atom_site_calc_flag
_atom_site_refinement_flags
Hg1 Hg 0.458004(17) 0.11461(3) 0.06832(3) 0.05735(18) Uani 1 1 d .
Cl1 Cl 0.54939(13) -0.03554(17) 0.15803(18) 0.0629(5) Uani 1 1 d .
Cl2 Cl 0.31779(13) 0.12053(18) -0.0344(2) 0.0692(6) Uani 1 1 d .
O1 O 0.5918(3) 0.3115(5) 0.1992(4) 0.0628(14) Uani 1 1 d .
O2 O 0.5000 0.2135(5) 0.2500 0.0478(15) Uani 1 2 d S
O3 O 0.5002(3) 0.2635(4) 0.0169(5) 0.0591(13) Uani 1 1 d .
N1 N 0.7534(3) 0.6565(4) 0.2660(4) 0.0375(11) Uani 1 1 d .
C1 C 0.5586(4) 0.3193(5) 0.0925(6) 0.0418(15) Uani 1 1 d .
C2 C 0.7506(4) 0.7301(5) 0.4503(5) 0.0342(13) Uani 1 1 d .
C3 C 0.6913(5) 0.7118(8) 0.2475(6) 0.061(2) Uani 1 1 d .
H3 H 0.6487 0.7246 0.1721 0.073 Uiso 1 1 calc R
C4 C 0.8149(4) 0.6343(6) 0.3744(6) 0.0473(16) Uani 1 1 d .
H4 H 0.8579 0.5937 0.3866 0.057 Uiso 1 1 calc R
C5 C 0.8147(4) 0.6708(6) 0.4657(6) 0.0501(17) Uani 1 1 d .
H5 H 0.8581 0.6559 0.5400 0.060 Uiso 1 1 calc R
C6 C 0.6879(5) 0.7512(7) 0.3373(6) 0.0568(19) Uani 1 1 d .
H6 H 0.6441 0.7915 0.3223 0.068 Uiso 1 1 calc R
C7 C 0.5901(4) 0.4018(5) 0.0478(6) 0.0387(14) Uani 1 1 d .
C8 C 0.7565(5) 0.6162(6) 0.1682(6) 0.0469(17) Uani 1 1 d .
H8A H 0.8047 0.5733 0.1979 0.056 Uiso 1 1 calc R
H8B H 0.7585 0.6786 0.1266 0.056 Uiso 1 1 calc R
C9 C 0.6510(4) 0.5562(7) -0.0309(6) 0.0472(16) Uani 1 1 d .
H9 H 0.6703 0.6083 -0.0581 0.057 Uiso 1 1 calc R
C10 C 0.5884(5) 0.4883(8) -0.1071(6) 0.061(2) Uani 1 1 d .
H10 H 0.5663 0.4951 -0.1857 0.073 Uiso 1 1 calc R
C11 C 0.5583(5) 0.4121(7) -0.0705(6) 0.0551(18) Uani 1 1 d .
H11 H 0.5166 0.3668 -0.1235 0.066 Uiso 1 1 calc R
C12 C 0.6846(3) 0.5458(5) 0.0862(5) 0.0366(13) Uani 1 1 d .
C13 C 0.6552(4) 0.4691(5) 0.1254(5) 0.0369(13) Uani 1 1 d .
H13 H 0.6787 0.4615 0.2042 0.044 Uiso 1 1 calc R

loop_
_atom_site_aniso_label
_atom_site_aniso_U_11
_atom_site_aniso_U_22
_atom_site_aniso_U_33
_atom_site_aniso_U_23
_atom_site_aniso_U_13
_atom_site_aniso_U_12
Hg1 0.0515(2) 0.0560(2) 0.0646(3) -0.00745(13) 0.03239(19) -0.00088(12)
Cl1 0.0737(12) 0.0587(11) 0.0652(12) 0.0069(9) 0.0443(11) 0.0152(9)
Cl2 0.0506(11) 0.0772(14) 0.0930(16) -0.0047(10) 0.0483(12) -0.0020(9)
O1 0.058(3) 0.077(4) 0.048(3) 0.011(3) 0.026(3) -0.017(3)
O2 0.064(4) 0.047(4) 0.048(4) 0.000 0.041(3) 0.000
O3 0.071(3) 0.046(3) 0.061(3) -0.010(2) 0.038(3) -0.021(2)
N1 0.043(3) 0.041(3) 0.039(3) -0.003(2) 0.030(2) -0.008(2)
C1 0.042(3) 0.041(4) 0.046(4) -0.004(3) 0.026(3) 0.001(3)
C2 0.041(3) 0.028(3) 0.036(3) 0.003(2) 0.023(3) -0.005(2)
C3 0.051(4) 0.092(6) 0.039(4) 0.012(4) 0.025(3) 0.016(4)
C4 0.046(4) 0.048(4) 0.043(4) -0.007(3) 0.021(3) 0.002(3)
C5 0.052(4) 0.054(4) 0.038(4) -0.003(3) 0.021(3) 0.010(3)
C6 0.055(4) 0.077(5) 0.048(4) 0.013(4) 0.035(4) 0.022(4)
C7 0.040(3) 0.041(3) 0.039(3) -0.002(3) 0.024(3) 0.002(3)
C8 0.050(4) 0.061(5) 0.045(4) -0.007(3) 0.036(3) -0.010(3)
C9 0.039(3) 0.070(5) 0.037(3) 0.009(3) 0.024(3) -0.001(3)
C10 0.055(4) 0.099(6) 0.030(3) 0.007(4) 0.024(3) -0.006(4)
C11 0.046(4) 0.070(5) 0.039(4) -0.003(3) 0.018(3) -0.008(4)
C12 0.035(3) 0.049(4) 0.034(3) 0.001(3) 0.024(3) 0.002(3)
C13 0.040(3) 0.042(3) 0.028(3) 0.000(2) 0.018(3) 0.000(3)

loop_
_atom_type_symbol
_atom_type_description
_atom_type_scat_dispersion_real
_atom_type_scat_dispersion_imag
_atom_type_scat_source
C C 0.0033 0.0016 'International Tables Vol C Tables 4.2.6.8 and 6.1.1.4'
H H 0.0000 0.0000 'International Tables Vol C Tables 4.2.6.8 and 6.1.1.4'
Cl Cl 0.1484 0.1585 'International Tables Vol C Tables 4.2.6.8 and 6.1.1.4'
Hg Hg -2.3894 9.2266 'International Tables Vol C Tables 4.2.6.8 and 6.1.1.4'
N N 0.0061 0.0033 'International Tables Vol C Tables 4.2.6.8 and 6.1.1.4'
O O 0.0106 0.0060 'International Tables Vol C Tables 4.2.6.8 and 6.1.1.4'

loop_
_geom_angle_atom_site_label_1
_geom_angle_atom_site_label_2
_geom_angle_atom_site_label_3
_geom_angle
_geom_angle_site_symmetry_3
O3 Hg1 Cl2 108.58(16) .
O3 Hg1 Cl1 116.95(16) .
Cl2 Hg1 Cl1 131.07(8) .
O3 Hg1 O2 87.98(18) .
Cl2 Hg1 O2 102.45(7) .
Cl1 Hg1 O2 96.27(12) .
Hg1 O2 Hg1 122.4(3) 2_655
C1 O3 Hg1 120.3(5) .
C3 N1 C4 120.3(6) .
C3 N1 C8 120.9(6) .
C4 N1 C8 118.8(6) .
O1 C1 O3 126.1(6) .
O1 C1 C7 118.5(6) .
O3 C1 C7 115.5(6) .
C6 C2 C5 116.9(6) .
C6 C2 C2 121.5(7) 7_666
C5 C2 C2 121.7(7) 7_666
N1 C3 C6 121.6(7) .
N1 C4 C5 120.5(7) .
C4 C5 C2 121.1(6) .
C3 C6 C2 119.5(7) .
C11 C7 C13 118.1(6) .
C11 C7 C1 121.8(6) .
C13 C7 C1 120.0(6) .
N1 C8 C12 111.4(5) .
C12 C9 C10 119.3(6) .
C11 C10 C9 121.9(6) .
C10 C11 C7 119.8(7) .
C13 C12 C9 119.9(6) .
C13 C12 C8 121.8(6) .
C9 C12 C8 118.2(6) .
C12 C13 C7 120.9(6) .

loop_
_geom_bond_atom_site_label_1
_geom_bond_atom_site_label_2
_geom_bond_distance
_geom_bond_site_symmetry_2
Hg1 O3 2.282(5) .
Hg1 Cl2 2.361(2) .
Hg1 Cl1 2.394(2) .
Hg1 O2 2.491(3) .
O1 C1 1.252(8) .
O2 Hg1 2.491(3) 2_655
O3 C1 1.257(8) .
N1 C3 1.317(10) .
N1 C4 1.346(9) .
N1 C8 1.487(8) .
C1 C7 1.500(10) .
C2 C6 1.390(10) .
C2 C5 1.392(9) .
C2 C2 1.485(12) 7_666
C3 C6 1.381(11) .
C4 C5 1.354(10) .
C7 C11 1.406(10) .
C7 C13 1.409(9) .
C8 C12 1.518(9) .
C9 C12 1.384(9) .
C9 C10 1.384(11) .
C10 C11 1.356(12) .
C12 C13 1.373(9) .
